data_7015029
loop_
_publ_author_name
'Geiger, Robert A.'
'Chattopadhyay, Swarup'
'Day, Victor W.'
'Jackson, Timothy A.'

_publ_section_title
;
 Nucleophilic reactivity of a series of peroxomanganese(iii) complexes
 supported by tetradentate aminopyridyl ligands.
;
_journal_issue 8
_journal_name_full 'Dalton transactions (Cambridge, England : 2003)'
_journal_page_first 1707
_journal_page_last 1715
_journal_paper_doi 10.1039/c0dt01570a
_journal_volume 40
_journal_year 2011
_chemical_formula_sum 'C24 H32 Cl2 Mn N8 O8'
_chemical_formula_weight 686.42
_chemical_name_systematic
;
?
;
_space_group_IT_number 2
_symmetry_cell_setting triclinic
_symmetry_space_group_name_Hall '-P 1'
_symmetry_space_group_name_H-M 'P -1'
_atom_sites_solution_hydrogens geom
_atom_sites_solution_primary direct
_atom_sites_solution_secondary difmap
_audit_creation_method SHELXTL
_cell_angle_alpha 88.508(2)
_cell_angle_beta 71.869(2)
_cell_angle_gamma 69.296(2)
_cell_formula_units_Z 2
_cell_length_a 11.618(2)
_cell_length_b 11.666(2)
_cell_length_c 13.214(3)
_cell_measurement_reflns_used 3845
_cell_measurement_temperature 173(2)
_cell_measurement_theta_max 24.30
_cell_measurement_theta_min 3.91
_cell_volume 1585.0(5)
_computing_cell_refinement 'Bruker SAINT'
_computing_data_collection 'Bruker SMART'
_computing_data_reduction 'Bruker SAINT'
_computing_molecular_graphics 'Bruker SHELXTL'
_computing_publication_material 'Bruker SHELXTL'
_computing_structure_refinement 'Bruker SHELXTL'
_computing_structure_solution 'Bruker SHELXTL'
_diffrn_ambient_temperature 173(2)
_diffrn_measured_fraction_theta_full 0.983
_diffrn_measured_fraction_theta_max 0.983
_diffrn_measurement_device_type 'Bruker SMART APEX CCD'
_diffrn_measurement_method '\f and \w scans'
_diffrn_radiation_monochromator graphite
_diffrn_radiation_source 'fine-focus sealed tube'
_diffrn_radiation_type MoK\a
_diffrn_radiation_wavelength 0.71073
_diffrn_reflns_av_R_equivalents 0.0294
_diffrn_reflns_av_sigmaI/netI 0.0463
_diffrn_reflns_limit_h_max 15
_diffrn_reflns_limit_h_min -15
_diffrn_reflns_limit_k_max 15
_diffrn_reflns_limit_k_min -15
_diffrn_reflns_limit_l_max 17
_diffrn_reflns_limit_l_min -17
_diffrn_reflns_number 15336
_diffrn_reflns_theta_full 27.84
_diffrn_reflns_theta_max 27.84
_diffrn_reflns_theta_min 3.72
_diffrn_standards_decay_% 0.00
_diffrn_standards_number 0
_exptl_absorpt_coefficient_mu 0.642
_exptl_absorpt_correction_T_max 0.7456
_exptl_absorpt_correction_T_min 0.6502
_exptl_absorpt_correction_type multi-scan
_exptl_crystal_colour brown
_exptl_crystal_density_diffrn 1.438
_exptl_crystal_density_method 'not measured'
_exptl_crystal_description irregular
_exptl_crystal_F_000 710
_exptl_crystal_size_max 0.18
_exptl_crystal_size_mid 0.14
_exptl_crystal_size_min 0.09
_refine_diff_density_max 0.842
_refine_diff_density_min -0.712
_refine_diff_density_rms 0.080
_refine_ls_extinction_method none
_refine_ls_goodness_of_fit_ref 1.071
_refine_ls_hydrogen_treatment noref
_refine_ls_matrix_type full
_refine_ls_number_parameters 392
_refine_ls_number_reflns 7423
_refine_ls_number_restraints 0
_refine_ls_restrained_S_all 1.071
_refine_ls_R_factor_all 0.0728
_refine_ls_R_factor_gt 0.0589
_refine_ls_shift/su_max 0.000
_refine_ls_shift/su_mean 0.000
_refine_ls_structure_factor_coef Fsqd
_refine_ls_weighting_details 'calc w=1/[\s^2^(Fo^2^)+(0.0961P)^2^+0.6059P] where P=(Fo^2^+2Fc^2^)/3'
_refine_ls_weighting_scheme calc
_refine_ls_wR_factor_gt 0.1607
_refine_ls_wR_factor_ref 0.1699
_reflns_number_gt 5916
_reflns_number_total 7423
_reflns_threshold_expression >2sigma(I)
_cod_data_source_file C0DT01570A.TXT
_cod_data_source_block Mn_L6py2H_NCMe3_ClO42
_cod_depositor_comments
;
The following automatic conversions were performed:
'_symmetry_cell_setting' value 'Triclinic' changed to 'triclinic'
according to '/home/saulius/struct/CIF-dictionaries/cif_core.dic'
dictionary named 'cif_core.dic' version 2.4.1 from 2010-06-29.

Automatic conversion script
Id: cif_fix_enum 1555 2011-01-17 13:19:09Z saulius 
;
_cod_original_sg_symbol_H-M P-1
_cod_database_code 7015029

loop_
_symmetry_equiv_pos_as_xyz
'x, y, z'
'-x, -y, -z'

loop_
_atom_site_label
_atom_site_type_symbol
_atom_site_fract_x
_atom_site_fract_y
_atom_site_fract_z
_atom_site_U_iso_or_equiv
_atom_site_adp_type
_atom_site_occupancy
_atom_site_symmetry_multiplicity
_atom_site_calc_flag
_atom_site_refinement_flags
_atom_site_disorder_assembly
_atom_site_disorder_group
Mn Mn 0.39437(3) 0.23869(3) 0.27445(3) 0.02525(13) Uani 1 1 d . . .
N1 N 0.2233(2) 0.3135(2) 0.43160(18) 0.0319(5) Uani 1 1 d . . .
N2 N 0.4186(2) 0.3971(2) 0.36358(19) 0.0325(5) Uani 1 1 d . . .
N3 N 0.4980(2) 0.3599(2) 0.16818(18) 0.0308(5) Uani 1 1 d . . .
N4 N 0.5391(2) 0.1240(2) 0.11631(18) 0.0308(5) Uani 1 1 d . . .
C1 C 0.1133(3) 0.2900(3) 0.4531(2) 0.0362(6) Uani 1 1 d . . .
H1 H 0.1034 0.2449 0.3996 0.043 Uiso 1 1 calc R . .
C2 C 0.0149(3) 0.3284(3) 0.5490(3) 0.0457(7) Uani 1 1 d . . .
H2 H -0.0604 0.3079 0.5625 0.055 Uiso 1 1 calc R . .
C3 C 0.0270(3) 0.3973(3) 0.6255(3) 0.0517(9) Uani 1 1 d . . .
H3 H -0.0397 0.4247 0.6927 0.062 Uiso 1 1 calc R . .
C4 C 0.1369(3) 0.4259(3) 0.6034(2) 0.0474(8) Uani 1 1 d . . .
H4 H 0.1460 0.4755 0.6541 0.057 Uiso 1 1 calc R . .
C5 C 0.2339(3) 0.3812(2) 0.5061(2) 0.0351(6) Uani 1 1 d . . .
C6 C 0.3601(3) 0.4039(3) 0.4787(2) 0.0403(7) Uani 1 1 d . . .
H6A H 0.3431 0.4862 0.5112 0.048 Uiso 1 1 calc R . .
H6B H 0.4209 0.3416 0.5086 0.048 Uiso 1 1 calc R . .
C7 C 0.3508(3) 0.5072(3) 0.3183(2) 0.0393(6) Uani 1 1 d . . .
H7A H 0.3564 0.5811 0.3486 0.047 Uiso 1 1 calc R . .
H7B H 0.2579 0.5185 0.3365 0.047 Uiso 1 1 calc R . .
C8 C 0.4149(3) 0.4906(3) 0.1966(2) 0.0367(6) Uani 1 1 d . . .
H8A H 0.3479 0.5137 0.1606 0.044 Uiso 1 1 calc R . .
H8B H 0.4676 0.5431 0.1745 0.044 Uiso 1 1 calc R . .
C11 C 0.5811(3) 0.0008(3) 0.1015(2) 0.0357(6) Uani 1 1 d . . .
H11 H 0.5461 -0.0421 0.1576 0.043 Uiso 1 1 calc R . .
C12 C 0.6732(3) -0.0667(3) 0.0084(2) 0.0416(7) Uani 1 1 d . . .
H12 H 0.7001 -0.1539 0.0006 0.050 Uiso 1 1 calc R . .
C13 C 0.7249(3) -0.0053(3) -0.0725(2) 0.0445(7) Uani 1 1 d . . .
H13 H 0.7885 -0.0491 -0.1374 0.053 Uiso 1 1 calc R . .
C14 C 0.6829(3) 0.1216(3) -0.0580(2) 0.0423(7) Uani 1 1 d . . .
H14 H 0.7181 0.1660 -0.1126 0.051 Uiso 1 1 calc R . .
C15 C 0.5893(3) 0.1835(3) 0.0366(2) 0.0340(6) Uani 1 1 d . . .
C16 C 0.5384(3) 0.3213(3) 0.0543(2) 0.0365(6) Uani 1 1 d . . .
H16A H 0.6070 0.3524 0.0140 0.044 Uiso 1 1 calc R . .
H16B H 0.4635 0.3564 0.0277 0.044 Uiso 1 1 calc R . .
C17 C 0.6109(3) 0.3363(3) 0.2065(2) 0.0374(6) Uani 1 1 d . . .
H17A H 0.6651 0.3827 0.1675 0.045 Uiso 1 1 calc R . .
H17B H 0.6652 0.2475 0.1940 0.045 Uiso 1 1 calc R . .
C18 C 0.5580(3) 0.3782(3) 0.3269(3) 0.0409(7) Uani 1 1 d . . .
H18A H 0.6045 0.3147 0.3661 0.049 Uiso 1 1 calc R . .
H18B H 0.5702 0.4558 0.3396 0.049 Uiso 1 1 calc R . .
N1S N 0.2395(2) 0.3204(2) 0.19345(18) 0.0327(5) Uani 1 1 d . . .
C1S C 0.1621(3) 0.3569(3) 0.1540(2) 0.0337(6) Uani 1 1 d . . .
C2S C 0.0622(3) 0.4035(4) 0.1026(3) 0.0549(9) Uani 1 1 d . . .
H2SA H 0.0213 0.4932 0.1177 0.082 Uiso 1 1 calc R . .
H2SB H -0.0038 0.3664 0.1305 0.082 Uiso 1 1 calc R . .
H2SC H 0.1019 0.3822 0.0252 0.082 Uiso 1 1 calc R . .
N2S N 0.3276(2) 0.0673(2) 0.30371(19) 0.0347(5) Uani 1 1 d . . .
C3S C 0.3015(3) -0.0164(3) 0.3270(2) 0.0343(6) Uani 1 1 d . . .
C4S C 0.2676(4) -0.1240(3) 0.3573(3) 0.0567(9) Uani 1 1 d . . .
H4SA H 0.1919 -0.1188 0.3367 0.085 Uiso 1 1 calc R . .
H4SB H 0.2467 -0.1272 0.4349 0.085 Uiso 1 1 calc R . .
H4SC H 0.3412 -0.1986 0.3207 0.085 Uiso 1 1 calc R . .
N3S N 0.5392(2) 0.1113(2) 0.3530(2) 0.0397(6) Uani 1 1 d . . .
C5S C 0.6180(3) 0.0299(3) 0.3687(2) 0.0375(6) Uani 1 1 d . . .
C6S C 0.7189(4) -0.0761(3) 0.3885(3) 0.0552(9) Uani 1 1 d . . .
H6SA H 0.7389 -0.1469 0.3392 0.083 Uiso 1 1 calc R . .
H6SB H 0.6884 -0.0956 0.4624 0.083 Uiso 1 1 calc R . .
H6SC H 0.7974 -0.0570 0.3773 0.083 Uiso 1 1 calc R . .
N4S N 0.1377(4) -0.3367(5) 0.1241(5) 0.117(2) Uani 1 1 d . . .
C7S C 0.0729(4) -0.2532(4) 0.0979(4) 0.0728(13) Uani 1 1 d . . .
C8S C -0.0089(5) -0.1462(5) 0.0651(5) 0.0851(15) Uani 1 1 d . . .
H8SA H -0.0942 -0.1518 0.0772 0.128 Uiso 1 1 calc R . .
H8SB H 0.0307 -0.1404 -0.0111 0.128 Uiso 1 1 calc R . .
H8SC H -0.0192 -0.0728 0.1067 0.128 Uiso 1 1 calc R . .
Cl1 Cl 0.67353(7) -0.32362(7) 0.20042(6) 0.0437(2) Uani 1 1 d . . .
O11 O 0.7737(3) -0.2736(3) 0.1704(2) 0.0747(9) Uani 1 1 d . . .
O12 O 0.6031(4) -0.2998(4) 0.1274(3) 0.0936(12) Uani 1 1 d . . .
O13 O 0.5881(3) -0.2700(5) 0.3011(3) 0.1281(18) Uani 1 1 d . . .
O14 O 0.7320(4) -0.4496(3) 0.2088(4) 0.1213(17) Uani 1 1 d . . .
Cl2 Cl -0.08119(8) 0.14878(10) 0.30615(8) 0.0635(3) Uani 1 1 d . . .
O21 O -0.1271(6) 0.1263(5) 0.2285(5) 0.168(3) Uani 1 1 d . . .
O22 O -0.0009(6) 0.2063(7) 0.2684(5) 0.205(4) Uani 1 1 d . . .
O23 O -0.1813(4) 0.1939(8) 0.3924(4) 0.224(4) Uani 1 1 d . . .
O24 O 0.0066(6) 0.0453(8) 0.3247(7) 0.259(5) Uani 1 1 d . . .

loop_
_atom_site_aniso_label
_atom_site_aniso_U_11
_atom_site_aniso_U_22
_atom_site_aniso_U_33
_atom_site_aniso_U_23
_atom_site_aniso_U_13
_atom_site_aniso_U_12
Mn 0.0253(2) 0.0242(2) 0.0265(2) 0.00327(15) -0.01034(15) -0.00773(15)
N1 0.0325(12) 0.0295(11) 0.0284(11) 0.0018(9) -0.0102(9) -0.0045(9)
N2 0.0350(12) 0.0321(12) 0.0350(12) 0.0033(9) -0.0192(10) -0.0107(9)
N3 0.0311(11) 0.0306(11) 0.0347(12) 0.0071(9) -0.0142(10) -0.0128(9)
N4 0.0286(11) 0.0316(11) 0.0309(11) 0.0011(9) -0.0094(9) -0.0093(9)
C1 0.0320(14) 0.0313(14) 0.0382(15) 0.0030(11) -0.0086(12) -0.0054(11)
C2 0.0344(15) 0.0411(16) 0.0449(17) 0.0064(13) -0.0029(13) -0.0032(12)
C3 0.0463(19) 0.0506(19) 0.0324(16) -0.0003(14) -0.0004(14) 0.0021(15)
C4 0.055(2) 0.0398(17) 0.0341(16) -0.0037(13) -0.0162(14) 0.0003(14)
C5 0.0428(15) 0.0275(13) 0.0304(13) 0.0041(10) -0.0162(12) -0.0039(11)
C6 0.0505(17) 0.0417(16) 0.0324(14) -0.0007(12) -0.0210(13) -0.0141(13)
C7 0.0492(17) 0.0271(13) 0.0428(16) 0.0032(12) -0.0202(14) -0.0104(12)
C8 0.0418(15) 0.0291(14) 0.0454(16) 0.0127(12) -0.0208(13) -0.0151(12)
C11 0.0329(14) 0.0338(14) 0.0350(14) -0.0009(11) -0.0086(12) -0.0077(11)
C12 0.0368(15) 0.0404(16) 0.0398(16) -0.0067(13) -0.0131(13) -0.0034(12)
C13 0.0326(15) 0.059(2) 0.0308(15) -0.0091(13) -0.0070(12) -0.0060(13)
C14 0.0375(16) 0.060(2) 0.0299(14) 0.0033(13) -0.0088(12) -0.0201(14)
C15 0.0285(13) 0.0469(16) 0.0297(13) 0.0044(12) -0.0109(11) -0.0158(12)
C16 0.0370(15) 0.0417(16) 0.0323(14) 0.0113(12) -0.0107(12) -0.0170(12)
C17 0.0316(14) 0.0411(16) 0.0462(17) 0.0066(13) -0.0167(13) -0.0175(12)
C18 0.0405(16) 0.0446(17) 0.0499(18) 0.0057(13) -0.0253(14) -0.0207(13)
N1S 0.0297(11) 0.0352(12) 0.0321(12) 0.0007(9) -0.0126(10) -0.0078(9)
C1S 0.0334(14) 0.0313(14) 0.0327(14) -0.0018(11) -0.0105(12) -0.0072(11)
C2S 0.0455(19) 0.064(2) 0.054(2) -0.0014(17) -0.0305(16) -0.0046(16)
N2S 0.0326(12) 0.0336(12) 0.0351(12) 0.0010(10) -0.0090(10) -0.0104(10)
C3S 0.0328(14) 0.0349(15) 0.0345(14) 0.0043(11) -0.0120(11) -0.0108(11)
C4S 0.057(2) 0.0454(19) 0.075(3) 0.0191(18) -0.0208(19) -0.0282(16)
N3S 0.0390(13) 0.0367(13) 0.0463(14) 0.0096(11) -0.0213(12) -0.0111(11)
C5S 0.0425(16) 0.0379(15) 0.0369(15) 0.0080(12) -0.0205(13) -0.0138(13)
C6S 0.056(2) 0.0412(18) 0.068(2) 0.0125(16) -0.0372(18) -0.0028(15)
N4S 0.054(2) 0.116(4) 0.175(5) 0.091(4) -0.036(3) -0.029(2)
C7S 0.056(2) 0.077(3) 0.100(3) 0.046(3) -0.031(2) -0.040(2)
C8S 0.087(3) 0.077(3) 0.122(4) 0.048(3) -0.061(3) -0.045(3)
Cl1 0.0460(4) 0.0500(4) 0.0476(4) 0.0175(3) -0.0215(3) -0.0271(3)
O11 0.091(2) 0.105(2) 0.0709(18) 0.0339(17) -0.0404(16) -0.0752(19)
O12 0.137(3) 0.128(3) 0.093(2) 0.060(2) -0.088(2) -0.098(3)
O13 0.059(2) 0.226(5) 0.066(2) -0.005(3) -0.0051(17) -0.025(3)
O14 0.120(3) 0.0567(19) 0.241(5) 0.035(3) -0.115(4) -0.047(2)
Cl2 0.0364(4) 0.0939(7) 0.0705(6) 0.0338(5) -0.0240(4) -0.0317(4)
O21 0.158(5) 0.143(4) 0.226(6) -0.031(4) -0.148(5) -0.003(3)
O22 0.191(6) 0.281(8) 0.174(5) -0.052(5) 0.029(5) -0.193(7)
O23 0.061(2) 0.383(10) 0.100(3) 0.094(5) 0.013(2) 0.029(4)
O24 0.104(4) 0.300(9) 0.275(9) 0.172(8) -0.062(5) 0.030(5)

loop_
_atom_type_symbol
_atom_type_description
_atom_type_scat_dispersion_real
_atom_type_scat_dispersion_imag
_atom_type_scat_source
C C 0.0033 0.0016 'International Tables Vol C Tables 4.2.6.8 and 6.1.1.4'
H H 0.0000 0.0000 'International Tables Vol C Tables 4.2.6.8 and 6.1.1.4'
N N 0.0061 0.0033 'International Tables Vol C Tables 4.2.6.8 and 6.1.1.4'
O O 0.0106 0.0060 'International Tables Vol C Tables 4.2.6.8 and 6.1.1.4'
Cl Cl 0.1484 0.1585 'International Tables Vol C Tables 4.2.6.8 and 6.1.1.4'
Mn Mn 0.3368 0.7283 'International Tables Vol C Tables 4.2.6.8 and 6.1.1.4'

loop_
_geom_angle_atom_site_label_1
_geom_angle_atom_site_label_2
_geom_angle_atom_site_label_3
_geom_angle
_geom_angle_site_symmetry_1
_geom_angle_site_symmetry_3
_geom_angle_publ_flag
N1S Mn N1 84.70(8) . . ?
N1S Mn N4 90.54(8) . . ?
N1 Mn N4 163.97(8) . . ?
N1S Mn N3S 165.32(9) . . ?
N1 Mn N3S 95.74(9) . . ?
N4 Mn N3S 85.05(9) . . ?
N1S Mn N3 84.63(8) . . ?
N1 Mn N3 123.87(8) . . ?
N4 Mn N3 70.66(8) . . ?
N3S Mn N3 106.94(9) . . ?
N1S Mn N2 110.20(8) . . ?
N1 Mn N2 69.94(8) . . ?
N4 Mn N2 125.95(8) . . ?
N3S Mn N2 83.55(8) . . ?
N3 Mn N2 62.85(8) . . ?
N1S Mn N2S 87.94(8) . . ?
N1 Mn N2S 80.25(8) . . ?
N4 Mn N2S 84.30(8) . . ?
N3S Mn N2S 77.70(9) . . ?
N3 Mn N2S 153.75(8) . . ?
N2 Mn N2S 142.81(8) . . ?
C5 N1 C1 118.0(2) . . ?
C5 N1 Mn 119.19(19) . . ?
C1 N1 Mn 122.79(18) . . ?
C6 N2 C7 112.0(2) . . ?
C6 N2 C18 114.8(2) . . ?
C7 N2 C18 107.9(2) . . ?
C6 N2 Mn 111.77(17) . . ?
C7 N2 Mn 102.17(16) . . ?
C18 N2 Mn 107.33(17) . . ?
C16 N3 C8 113.5(2) . . ?
C16 N3 C17 112.0(2) . . ?
C8 N3 C17 108.0(2) . . ?
C16 N3 Mn 111.95(16) . . ?
C8 N3 Mn 109.60(16) . . ?
C17 N3 Mn 101.02(16) . . ?
C15 N4 C11 117.9(2) . . ?
C15 N4 Mn 118.03(18) . . ?
C11 N4 Mn 123.95(18) . . ?
N1 C1 C2 122.7(3) . . ?
N1 C1 H1 118.6 . . ?
C2 C1 H1 118.6 . . ?
C1 C2 C3 118.8(3) . . ?
C1 C2 H2 120.6 . . ?
C3 C2 H2 120.6 . . ?
C4 C3 C2 119.2(3) . . ?
C4 C3 H3 120.4 . . ?
C2 C3 H3 120.4 . . ?
C3 C4 C5 118.9(3) . . ?
C3 C4 H4 120.5 . . ?
C5 C4 H4 120.5 . . ?
N1 C5 C4 122.3(3) . . ?
N1 C5 C6 116.0(2) . . ?
C4 C5 C6 121.7(3) . . ?
N2 C6 C5 110.5(2) . . ?
N2 C6 H6A 109.6 . . ?
C5 C6 H6A 109.6 . . ?
N2 C6 H6B 109.6 . . ?
C5 C6 H6B 109.6 . . ?
H6A C6 H6B 108.1 . . ?
N2 C7 C8 108.7(2) . . ?
N2 C7 H7A 109.9 . . ?
C8 C7 H7A 109.9 . . ?
N2 C7 H7B 109.9 . . ?
C8 C7 H7B 109.9 . . ?
H7A C7 H7B 108.3 . . ?
N3 C8 C7 106.6(2) . . ?
N3 C8 H8A 110.4 . . ?
C7 C8 H8A 110.4 . . ?
N3 C8 H8B 110.4 . . ?
C7 C8 H8B 110.4 . . ?
H8A C8 H8B 108.6 . . ?
N4 C11 C12 123.1(3) . . ?
N4 C11 H11 118.5 . . ?
C12 C11 H11 118.5 . . ?
C13 C12 C11 118.6(3) . . ?
C13 C12 H12 120.7 . . ?
C11 C12 H12 120.7 . . ?
C12 C13 C14 118.8(3) . . ?
C12 C13 H13 120.6 . . ?
C14 C13 H13 120.6 . . ?
C15 C14 C13 119.5(3) . . ?
C15 C14 H14 120.2 . . ?
C13 C14 H14 120.2 . . ?
N4 C15 C14 122.0(3) . . ?
N4 C15 C16 116.8(2) . . ?
C14 C15 C16 121.2(3) . . ?
N3 C16 C15 109.9(2) . . ?
N3 C16 H16A 109.7 . . ?
C15 C16 H16A 109.7 . . ?
N3 C16 H16B 109.7 . . ?
C15 C16 H16B 109.7 . . ?
H16A C16 H16B 108.2 . . ?
N3 C17 C18 107.8(2) . . ?
N3 C17 H17A 110.1 . . ?
C18 C17 H17A 110.1 . . ?
N3 C17 H17B 110.1 . . ?
C18 C17 H17B 110.1 . . ?
H17A C17 H17B 108.5 . . ?
N2 C18 C17 107.1(2) . . ?
N2 C18 H18A 110.3 . . ?
C17 C18 H18A 110.3 . . ?
N2 C18 H18B 110.3 . . ?
C17 C18 H18B 110.3 . . ?
H18A C18 H18B 108.6 . . ?
C1S N1S Mn 177.5(2) . . ?
N1S C1S C2S 179.7(3) . . ?
C1S C2S H2SA 109.5 . . ?
C1S C2S H2SB 109.5 . . ?
H2SA C2S H2SB 109.5 . . ?
C1S C2S H2SC 109.5 . . ?
H2SA C2S H2SC 109.5 . . ?
H2SB C2S H2SC 109.5 . . ?
C3S N2S Mn 172.2(2) . . ?
N2S C3S C4S 179.8(4) . . ?
C3S C4S H4SA 109.5 . . ?
C3S C4S H4SB 109.5 . . ?
H4SA C4S H4SB 109.5 . . ?
C3S C4S H4SC 109.5 . . ?
H4SA C4S H4SC 109.5 . . ?
H4SB C4S H4SC 109.5 . . ?
C5S N3S Mn 162.4(3) . . ?
N3S C5S C6S 179.2(3) . . ?
C5S C6S H6SA 109.5 . . ?
C5S C6S H6SB 109.5 . . ?
H6SA C6S H6SB 109.5 . . ?
C5S C6S H6SC 109.5 . . ?
H6SA C6S H6SC 109.5 . . ?
H6SB C6S H6SC 109.5 . . ?
N4S C7S C8S 179.3(6) . . ?
C7S C8S H8SA 109.5 . . ?
C7S C8S H8SB 109.5 . . ?
H8SA C8S H8SB 109.5 . . ?
C7S C8S H8SC 109.5 . . ?
H8SA C8S H8SC 109.5 . . ?
H8SB C8S H8SC 109.5 . . ?
O13 Cl1 O14 107.4(3) . . ?
O13 Cl1 O12 108.5(2) . . ?
O14 Cl1 O12 113.0(2) . . ?
O13 Cl1 O11 109.1(3) . . ?
O14 Cl1 O11 107.5(2) . . ?
O12 Cl1 O11 111.18(18) . . ?
O23 Cl2 O22 121.0(5) . . ?
O23 Cl2 O24 110.4(4) . . ?
O22 Cl2 O24 96.6(5) . . ?
O23 Cl2 O21 106.9(4) . . ?
O22 Cl2 O21 109.8(5) . . ?
O24 Cl2 O21 111.7(6) . . ?

loop_
_geom_bond_atom_site_label_1
_geom_bond_atom_site_label_2
_geom_bond_distance
_geom_bond_site_symmetry_2
_geom_bond_publ_flag
Mn N1S 2.286(2) . ?
Mn N1 2.307(2) . ?
Mn N4 2.313(2) . ?
Mn N3S 2.314(2) . ?
Mn N3 2.338(2) . ?
Mn N2 2.359(2) . ?
Mn N2S 2.370(2) . ?
N1 C5 1.339(4) . ?
N1 C1 1.344(4) . ?
N2 C6 1.452(4) . ?
N2 C7 1.471(4) . ?
N2 C18 1.474(4) . ?
N3 C16 1.460(4) . ?
N3 C8 1.471(3) . ?
N3 C17 1.484(3) . ?
N4 C15 1.340(4) . ?
N4 C11 1.342(3) . ?
C1 C2 1.371(4) . ?
C1 H1 0.9500 . ?
C2 C3 1.378(5) . ?
C2 H2 0.9500 . ?
C3 C4 1.374(5) . ?
C3 H3 0.9500 . ?
C4 C5 1.383(4) . ?
C4 H4 0.9500 . ?
C5 C6 1.512(4) . ?
C6 H6A 0.9900 . ?
C6 H6B 0.9900 . ?
C7 C8 1.532(4) . ?
C7 H7A 0.9900 . ?
C7 H7B 0.9900 . ?
C8 H8A 0.9900 . ?
C8 H8B 0.9900 . ?
C11 C12 1.384(4) . ?
C11 H11 0.9500 . ?
C12 C13 1.372(5) . ?
C12 H12 0.9500 . ?
C13 C14 1.383(5) . ?
C13 H13 0.9500 . ?
C14 C15 1.383(4) . ?
C14 H14 0.9500 . ?
C15 C16 1.500(4) . ?
C16 H16A 0.9900 . ?
C16 H16B 0.9900 . ?
C17 C18 1.539(4) . ?
C17 H17A 0.9900 . ?
C17 H17B 0.9900 . ?
C18 H18A 0.9900 . ?
C18 H18B 0.9900 . ?
N1S C1S 1.127(4) . ?
C1S C2S 1.460(4) . ?
C2S H2SA 0.9800 . ?
C2S H2SB 0.9800 . ?
C2S H2SC 0.9800 . ?
N2S C3S 1.130(4) . ?
C3S C4S 1.455(4) . ?
C4S H4SA 0.9800 . ?
C4S H4SB 0.9800 . ?
C4S H4SC 0.9800 . ?
N3S C5S 1.130(4) . ?
C5S C6S 1.457(4) . ?
C6S H6SA 0.9800 . ?
C6S H6SB 0.9800 . ?
C6S H6SC 0.9800 . ?
N4S C7S 1.124(5) . ?
C7S C8S 1.428(6) . ?
C8S H8SA 0.9800 . ?
C8S H8SB 0.9800 . ?
C8S H8SC 0.9800 . ?
Cl1 O13 1.389(4) . ?
Cl1 O14 1.402(3) . ?
Cl1 O12 1.412(3) . ?
Cl1 O11 1.426(2) . ?
Cl2 O23 1.305(4) . ?
Cl2 O22 1.306(5) . ?
Cl2 O24 1.352(5) . ?
Cl2 O21 1.363(4) . ?

loop_
_geom_torsion_atom_site_label_1
_geom_torsion_atom_site_label_2
_geom_torsion_atom_site_label_3
_geom_torsion_atom_site_label_4
_geom_torsion
_geom_torsion_site_symmetry_1
_geom_torsion_site_symmetry_2
_geom_torsion_site_symmetry_3
_geom_torsion_site_symmetry_4
_geom_torsion_publ_flag
N1S Mn N1 C5 -130.0(2) . . . . ?
N4 Mn N1 C5 156.7(3) . . . . ?
N3S Mn N1 C5 64.7(2) . . . . ?
N3 Mn N1 C5 -50.1(2) . . . . ?
N2 Mn N1 C5 -16.26(19) . . . . ?
N2S Mn N1 C5 141.2(2) . . . . ?
N1S Mn N1 C1 51.4(2) . . . . ?
N4 Mn N1 C1 -21.9(4) . . . . ?
N3S Mn N1 C1 -113.9(2) . . . . ?
N3 Mn N1 C1 131.3(2) . . . . ?
N2 Mn N1 C1 165.1(2) . . . . ?
N2S Mn N1 C1 -37.4(2) . . . . ?
N1S Mn N2 C6 105.53(19) . . . . ?
N1 Mn N2 C6 29.37(18) . . . . ?
N4 Mn N2 C6 -148.25(18) . . . . ?
N3S Mn N2 C6 -69.17(19) . . . . ?
N3 Mn N2 C6 178.0(2) . . . . ?
N2S Mn N2 C6 -9.4(3) . . . . ?
N1S Mn N2 C7 -14.40(19) . . . . ?
N1 Mn N2 C7 -90.56(18) . . . . ?
N4 Mn N2 C7 91.82(19) . . . . ?
N3S Mn N2 C7 170.91(19) . . . . ?
N3 Mn N2 C7 58.10(17) . . . . ?
N2S Mn N2 C7 -129.34(18) . . . . ?
N1S Mn N2 C18 -127.74(18) . . . . ?
N1 Mn N2 C18 156.09(19) . . . . ?
N4 Mn N2 C18 -21.5(2) . . . . ?
N3S Mn N2 C18 57.56(18) . . . . ?
N3 Mn N2 C18 -55.25(18) . . . . ?
N2S Mn N2 C18 117.32(19) . . . . ?
N1S Mn N3 C16 -64.52(18) . . . . ?
N1 Mn N3 C16 -144.45(17) . . . . ?
N4 Mn N3 C16 27.95(17) . . . . ?
N3S Mn N3 C16 106.26(18) . . . . ?
N2 Mn N3 C16 179.5(2) . . . . ?
N2S Mn N3 C16 9.7(3) . . . . ?
N1S Mn N3 C8 62.29(17) . . . . ?
N1 Mn N3 C8 -17.6(2) . . . . ?
N4 Mn N3 C8 154.75(18) . . . . ?
N3S Mn N3 C8 -126.94(17) . . . . ?
N2 Mn N3 C8 -53.69(16) . . . . ?
N2S Mn N3 C8 136.5(2) . . . . ?
N1S Mn N3 C17 176.13(17) . . . . ?
N1 Mn N3 C17 96.20(17) . . . . ?
N4 Mn N3 C17 -91.40(17) . . . . ?
N3S Mn N3 C17 -13.09(18) . . . . ?
N2 Mn N3 C17 60.16(16) . . . . ?
N2S Mn N3 C17 -109.7(2) . . . . ?
N1S Mn N4 C15 71.54(19) . . . . ?
N1 Mn N4 C15 144.0(3) . . . . ?
N3S Mn N4 C15 -122.5(2) . . . . ?
N3 Mn N4 C15 -12.57(18) . . . . ?
N2 Mn N4 C15 -44.1(2) . . . . ?
N2S Mn N4 C15 159.4(2) . . . . ?
N1S Mn N4 C11 -112.2(2) . . . . ?
N1 Mn N4 C11 -39.8(4) . . . . ?
N3S Mn N4 C11 53.7(2) . . . . ?
N3 Mn N4 C11 163.7(2) . . . . ?
N2 Mn N4 C11 132.1(2) . . . . ?
N2S Mn N4 C11 -24.4(2) . . . . ?
C5 N1 C1 C2 -2.5(4) . . . . ?
Mn N1 C1 C2 176.1(2) . . . . ?
N1 C1 C2 C3 2.1(5) . . . . ?
C1 C2 C3 C4 0.3(5) . . . . ?
C2 C3 C4 C5 -2.1(5) . . . . ?
C1 N1 C5 C4 0.6(4) . . . . ?
Mn N1 C5 C4 -178.0(2) . . . . ?
C1 N1 C5 C6 179.3(2) . . . . ?
Mn N1 C5 C6 0.6(3) . . . . ?
C3 C4 C5 N1 1.6(5) . . . . ?
C3 C4 C5 C6 -176.9(3) . . . . ?
C7 N2 C6 C5 75.1(3) . . . . ?
C18 N2 C6 C5 -161.4(2) . . . . ?
Mn N2 C6 C5 -38.9(3) . . . . ?
N1 C5 C6 N2 26.0(3) . . . . ?
C4 C5 C6 N2 -155.4(3) . . . . ?
C6 N2 C7 C8 -177.8(2) . . . . ?
C18 N2 C7 C8 54.9(3) . . . . ?
Mn N2 C7 C8 -58.0(2) . . . . ?
C16 N3 C8 C7 164.3(2) . . . . ?
C17 N3 C8 C7 -70.9(3) . . . . ?
Mn N3 C8 C7 38.4(2) . . . . ?
N2 C7 C8 N3 13.7(3) . . . . ?
C15 N4 C11 C12 -0.1(4) . . . . ?
Mn N4 C11 C12 -176.3(2) . . . . ?
N4 C11 C12 C13 0.5(4) . . . . ?
C11 C12 C13 C14 -0.1(4) . . . . ?
C12 C13 C14 C15 -0.7(4) . . . . ?
C11 N4 C15 C14 -0.8(4) . . . . ?
Mn N4 C15 C14 175.6(2) . . . . ?
C11 N4 C15 C16 178.7(2) . . . . ?
Mn N4 C15 C16 -4.9(3) . . . . ?
C13 C14 C15 N4 1.2(4) . . . . ?
C13 C14 C15 C16 -178.3(3) . . . . ?
C8 N3 C16 C15 -164.1(2) . . . . ?
C17 N3 C16 C15 73.3(3) . . . . ?
Mn N3 C16 C15 -39.4(3) . . . . ?
N4 C15 C16 N3 29.7(3) . . . . ?
C14 C15 C16 N3 -150.8(3) . . . . ?
C16 N3 C17 C18 -179.2(2) . . . . ?
C8 N3 C17 C18 55.1(3) . . . . ?
Mn N3 C17 C18 -59.9(2) . . . . ?
C6 N2 C18 C17 163.9(2) . . . . ?
C7 N2 C18 C17 -70.5(3) . . . . ?
Mn N2 C18 C17 39.0(3) . . . . ?
N3 C17 C18 N2 13.6(3) . . . . ?
N1 Mn N1S C1S -84(5) . . . . ?
N4 Mn N1S C1S 81(5) . . . . ?
N3S Mn N1S C1S 9(5) . . . . ?
N3 Mn N1S C1S 151(5) . . . . ?
N2 Mn N1S C1S -150(5) . . . . ?
N2S Mn N1S C1S -4(5) . . . . ?
Mn N1S C1S C2S -42(90) . . . . ?
N1S Mn N2S C3S -156.0(17) . . . . ?
N1 Mn N2S C3S -71.1(17) . . . . ?
N4 Mn N2S C3S 113.2(17) . . . . ?
N3S Mn N2S C3S 27.1(17) . . . . ?
N3 Mn N2S C3S 130.5(16) . . . . ?
N2 Mn N2S C3S -34.4(17) . . . . ?
Mn N2S C3S C4S 49(100) . . . . ?
N1S Mn N3S C5S 49.2(10) . . . . ?
N1 Mn N3S C5S 140.2(8) . . . . ?
N4 Mn N3S C5S -23.8(8) . . . . ?
N3 Mn N3S C5S -91.8(8) . . . . ?
N2 Mn N3S C5S -150.8(8) . . . . ?
N2S Mn N3S C5S 61.5(8) . . . . ?
Mn N3S C5S C6S -42(32) . . . . ?
